data_4318324
loop_
_publ_author_name
'Bobby Ramdhanie'
'Lev N. Zakharov'
'Arnold L. Rheingold'
'David P. Goldberg'

_publ_contact_author A.Rheingold
_publ_contact_author_email arnrhein@udel.edu
_publ_section_title
;
 Synthesis, Structures, and Properties of a Series of Four-, Five-, and
 Six-Coordinate Cobalt(III) Triazacorrole Complexes: The First Examples of
 Transition Metal Corrolazines
;
_journal_name_full 'Inorganic Chemistry'
_journal_page_first 4105
_journal_page_last 4107
_journal_paper_doi 10.1021/ic020297x
_journal_volume 41
_journal_year 2002
_chemical_formula_sum 'C119 H129 Cl10 Co N7 P'
_chemical_formula_weight 2101.69
_chemical_name_systematic
;
  ?
;
_space_group_IT_number 2
_symmetry_cell_setting triclinic
_symmetry_space_group_name_Hall '-P 1'
_symmetry_space_group_name_H-M 'P -1'
_atom_sites_solution_hydrogens geom
_atom_sites_solution_primary direct
_atom_sites_solution_secondary difmap
_audit_creation_method SHELXL-97
_cell_angle_alpha 66.3170(10)
_cell_angle_beta 77.9150(10)
_cell_angle_gamma 61.5510(10)
_cell_formula_units_Z 2
_cell_length_a 18.0122(12)
_cell_length_b 18.0595(12)
_cell_length_c 20.7606(14)
_cell_measurement_temperature 173(2)
_cell_volume 5436.3(6)
_computing_cell_refinement 'Bruker SMART'
_computing_data_collection 'Bruker SMART'
_computing_data_reduction 'Bruker SHELXTL'
_computing_molecular_graphics 'Bruker SHELXTL'
_computing_publication_material 'Bruker SHELXTL'
_computing_structure_refinement 'SHELXL-97 (Sheldrick, 1997)'
_computing_structure_solution 'SHELXS-97 (Sheldrick, 1990)'
_diffrn_ambient_temperature 173(2)
_diffrn_measured_fraction_theta_full 0.987
_diffrn_measured_fraction_theta_max 0.987
_diffrn_measurement_device_type 'CCD area detector'
_diffrn_measurement_method 'phi and omega scans'
_diffrn_radiation_monochromator graphite
_diffrn_radiation_source 'fine-focus sealed tube'
_diffrn_radiation_type MoK\a
_diffrn_radiation_wavelength 0.71073
_diffrn_reflns_av_R_equivalents 0.0302
_diffrn_reflns_av_sigmaI/netI 0.0798
_diffrn_reflns_limit_h_max 11
_diffrn_reflns_limit_h_min -21
_diffrn_reflns_limit_k_max 21
_diffrn_reflns_limit_k_min -21
_diffrn_reflns_limit_l_max 24
_diffrn_reflns_limit_l_min -24
_diffrn_reflns_number 28801
_diffrn_reflns_theta_full 25.00
_diffrn_reflns_theta_max 25.00
_diffrn_reflns_theta_min 1.41
_exptl_absorpt_coefficient_mu 0.471
_exptl_absorpt_correction_T_max 0.9224
_exptl_absorpt_correction_T_min 0.8530
_exptl_absorpt_correction_type none
_exptl_crystal_colour purple
_exptl_crystal_density_diffrn 1.284
_exptl_crystal_density_method 'not measured'
_exptl_crystal_description blade
_exptl_crystal_F_000 2208
_exptl_crystal_size_max 0.20
_exptl_crystal_size_mid 0.20
_exptl_crystal_size_min 0.10
_refine_diff_density_max 0.876
_refine_diff_density_min -0.405
_refine_diff_density_rms 0.075
_refine_ls_extinction_method none
_refine_ls_goodness_of_fit_ref 1.119
_refine_ls_hydrogen_treatment mixed
_refine_ls_matrix_type full
_refine_ls_number_parameters 1112
_refine_ls_number_reflns 18895
_refine_ls_number_restraints 0
_refine_ls_restrained_S_all 1.119
_refine_ls_R_factor_all 0.1204
_refine_ls_R_factor_gt 0.0868
_refine_ls_shift/su_max 0.132
_refine_ls_shift/su_mean 0.006
_refine_ls_structure_factor_coef Fsqd
_refine_ls_weighting_details 'calc w=1/[\s^2^(Fo^2^)+(0.1100P)^2^+0.0000P] where P=(Fo^2^+2Fc^2^)/3'
_refine_ls_weighting_scheme calc
_refine_ls_wR_factor_gt 0.2149
_refine_ls_wR_factor_ref 0.2320
_reflns_number_gt 10998
_reflns_number_total 18895
_reflns_threshold_expression >2sigma(I)
_cod_data_source_file ic020297x_1.cif
_cod_data_source_block gold16(3)
_cod_depositor_comments
;
The following automatic conversions were performed:

'_symmetry_cell_setting' value 'Triclinic' changed to 'triclinic'
according to the built-in table from CIF Core dictionary named
'cif_core.dic' version 2.4.1 from 2010-06-29.

Automatic conversion script
Id: cif_fix_values 1646 2011-03-28 12:23:43Z adriana 
;
_cod_database_code 4318324

loop_
_symmetry_equiv_pos_as_xyz
'x, y, z'
'-x, -y, -z'

loop_
_atom_site_label
_atom_site_type_symbol
_atom_site_fract_x
_atom_site_fract_y
_atom_site_fract_z
_atom_site_U_iso_or_equiv
_atom_site_adp_type
_atom_site_occupancy
_atom_site_symmetry_multiplicity
_atom_site_calc_flag
_atom_site_refinement_flags
_atom_site_disorder_assembly
_atom_site_disorder_group
Co1 Co 0.25669(3) -0.00327(4) 0.19117(3) 0.04097(18) Uani 1 1 d . . .
P1 P 0.12306(7) 0.08818(7) 0.17650(6) 0.0441(3) Uani 1 1 d . . .
N1 N 0.30964(19) 0.0679(2) 0.17586(17) 0.0390(8) Uani 1 1 d . . .
N2 N 0.28565(19) -0.0094(2) 0.10181(17) 0.0406(8) Uani 1 1 d . . .
N3 N 0.2379(2) -0.1026(2) 0.21890(17) 0.0396(8) Uani 1 1 d . . .
N4 N 0.2579(2) -0.0325(2) 0.28648(17) 0.0419(8) Uani 1 1 d . . .
N5 N 0.3421(2) 0.0988(2) 0.05257(17) 0.0415(8) Uani 1 1 d . . .
H5A H 0.3594 0.1312 0.0140 0.050 Uiso 1 1 calc R . .
N6 N 0.2410(2) -0.1193(2) 0.1109(2) 0.0513(9) Uani 1 1 d . . .
H6A H 0.2298 -0.1449 0.0884 0.062 Uiso 1 1 calc R . .
N7 N 0.3095(2) 0.0620(2) 0.29407(18) 0.0426(8) Uani 1 1 d . . .
H7A H 0.3198 0.0831 0.3211 0.051 Uiso 1 1 calc R . .
C1 C 0.3229(2) 0.0934(3) 0.2254(2) 0.0412(9) Uani 1 1 d . . .
C2 C 0.3611(2) 0.1552(3) 0.1916(2) 0.0428(10) Uani 1 1 d . . .
C3 C 0.3737(2) 0.1644(3) 0.1214(2) 0.0432(10) Uani 1 1 d . . .
C4 C 0.3407(2) 0.1095(3) 0.1123(2) 0.0412(9) Uani 1 1 d . . .
C5 C 0.3188(2) 0.0417(3) 0.0478(2) 0.0418(9) Uani 1 1 d . . .
C6 C 0.3234(3) 0.0240(3) -0.0159(2) 0.0452(10) Uani 1 1 d . . .
C7 C 0.2908(2) -0.0374(3) 0.0011(2) 0.0454(10) Uani 1 1 d . . .
C8 C 0.2686(2) -0.0585(3) 0.0757(2) 0.0426(10) Uani 1 1 d . . .
C9 C 0.2299(3) -0.1423(3) 0.1792(2) 0.0460(10) Uani 1 1 d . . .
C10 C 0.2122(3) -0.2173(3) 0.2287(3) 0.0528(11) Uani 1 1 d . . .
C11 C 0.2142(3) -0.2197(3) 0.2948(3) 0.0558(12) Uani 1 1 d . . .
C12 C 0.2302(3) -0.1483(3) 0.2901(2) 0.0519(11) Uani 1 1 d . . .
C13 C 0.2407(2) -0.1031(3) 0.3316(2) 0.0465(10) Uani 1 1 d . . .
C14 C 0.2514(2) -0.1130(3) 0.4015(2) 0.0488(11) Uani 1 1 d . . .
C15 C 0.2773(2) -0.0495(3) 0.3971(2) 0.0447(10) Uani 1 1 d . . .
C16 C 0.2814(2) 0.0002(3) 0.3235(2) 0.0407(9) Uani 1 1 d . . .
C21 C 0.3850(3) 0.1917(3) 0.2315(2) 0.0446(10) Uani 1 1 d . . .
C22 C 0.3316(3) 0.2231(3) 0.2832(2) 0.0514(11) Uani 1 1 d . . .
H22A H 0.2787 0.2207 0.2928 0.062 Uiso 1 1 calc R . .
C23 C 0.3532(3) 0.2574(3) 0.3209(2) 0.0544(12) Uani 1 1 d . . .
H23A H 0.3150 0.2783 0.3558 0.065 Uiso 1 1 calc R . .
C24 C 0.4301(3) 0.2621(3) 0.3089(2) 0.0541(11) Uani 1 1 d . . .
C25 C 0.4838(3) 0.2310(3) 0.2569(3) 0.0612(13) Uani 1 1 d . . .
H25A H 0.5367 0.2336 0.2472 0.073 Uiso 1 1 calc R . .
C26 C 0.4618(3) 0.1969(3) 0.2195(3) 0.0587(12) Uani 1 1 d . . .
H26A H 0.4999 0.1763 0.1845 0.070 Uiso 1 1 calc R . .
C27 C 0.4544(3) 0.2998(4) 0.3517(3) 0.0594(12) Uani 1 1 d . . .
C28 C 0.4696(9) 0.2402(6) 0.4228(6) 0.235(7) Uani 1 1 d . . .
H28A H 0.4180 0.2342 0.4443 0.353 Uiso 1 1 calc R . .
H28B H 0.4865 0.2643 0.4489 0.353 Uiso 1 1 calc R . .
H28C H 0.5148 0.1812 0.4241 0.353 Uiso 1 1 calc R . .
C29 C 0.3889(6) 0.3826(6) 0.3538(7) 0.236(8) Uani 1 1 d . . .
H29A H 0.3365 0.3761 0.3707 0.354 Uiso 1 1 calc R . .
H29B H 0.3809 0.4282 0.3065 0.354 Uiso 1 1 calc R . .
H29C H 0.4038 0.4012 0.3857 0.354 Uiso 1 1 calc R . .
C30 C 0.5371(8) 0.3018(11) 0.3293(7) 0.272(9) Uani 1 1 d . . .
H30A H 0.5573 0.3091 0.3657 0.409 Uiso 1 1 calc R . .
H30B H 0.5310 0.3524 0.2851 0.409 Uiso 1 1 calc R . .
H30C H 0.5778 0.2454 0.3223 0.409 Uiso 1 1 calc R . .
C31 C 0.4106(3) 0.2186(3) 0.0649(2) 0.0440(10) Uani 1 1 d . . .
C32 C 0.3956(3) 0.3035(3) 0.0613(3) 0.0602(13) Uani 1 1 d . . .
H32A H 0.3599 0.3276 0.0957 0.072 Uiso 1 1 calc R . .
C33 C 0.4319(4) 0.3521(3) 0.0089(3) 0.0756(16) Uani 1 1 d . . .
H33A H 0.4188 0.4104 0.0074 0.091 Uiso 1 1 calc R . .
C34 C 0.4868(3) 0.3214(3) -0.0423(3) 0.0681(14) Uani 1 1 d . . .
C35 C 0.4989(4) 0.2385(3) -0.0399(3) 0.0705(15) Uani 1 1 d . . .
H35A H 0.5327 0.2159 -0.0755 0.085 Uiso 1 1 calc R . .
C36 C 0.4629(3) 0.1875(3) 0.0133(3) 0.0557(12) Uani 1 1 d . . .
H36A H 0.4746 0.1301 0.0140 0.067 Uiso 1 1 calc R . .
C37 C 0.5307(4) 0.3745(4) -0.0965(4) 0.094(2) Uani 1 1 d . . .
C38 C 0.6221(6) 0.3373(7) -0.0642(5) 0.166(4) Uani 1 1 d . . .
H38A H 0.6136 0.3491 -0.0204 0.248 Uiso 1 1 calc R . .
H38B H 0.6542 0.3680 -0.0982 0.248 Uiso 1 1 calc R . .
H38C H 0.6535 0.2724 -0.0545 0.248 Uiso 1 1 calc R . .
C39 C 0.4918(7) 0.4650(5) -0.1033(6) 0.248(8) Uani 1 1 d . . .
H39A H 0.4382 0.4956 -0.1274 0.372 Uiso 1 1 calc R . .
H39B H 0.5289 0.4932 -0.1307 0.372 Uiso 1 1 calc R . .
H39C H 0.4811 0.4697 -0.0565 0.372 Uiso 1 1 calc R . .
C40 C 0.5545(6) 0.3510(6) -0.1640(3) 0.128(3) Uani 1 1 d . . .
H40A H 0.5029 0.3698 -0.1870 0.192 Uiso 1 1 calc R . .
H40B H 0.5885 0.2859 -0.1518 0.192 Uiso 1 1 calc R . .
H40C H 0.5871 0.3824 -0.1961 0.192 Uiso 1 1 calc R . .
C61 C 0.3583(3) 0.0668(3) -0.0830(2) 0.0465(10) Uani 1 1 d . . .
C62 C 0.4351(3) 0.0710(4) -0.0856(3) 0.0700(14) Uani 1 1 d . . .
H62A H 0.4655 0.0430 -0.0435 0.084 Uiso 1 1 calc R . .
C63 C 0.4675(3) 0.1143(4) -0.1470(3) 0.0738(15) Uani 1 1 d . . .
H63A H 0.5195 0.1156 -0.1466 0.089 Uiso 1 1 calc R . .
C64 C 0.4246(3) 0.1560(3) -0.2094(2) 0.0525(11) Uani 1 1 d . . .
C65 C 0.3526(4) 0.1496(4) -0.2092(3) 0.0825(17) Uani 1 1 d . . .
H65A H 0.3236 0.1762 -0.2520 0.099 Uiso 1 1 calc R . .
C66 C 0.3201(4) 0.1043(4) -0.1468(3) 0.0794(16) Uani 1 1 d . . .
H66A H 0.2704 0.0995 -0.1487 0.095 Uiso 1 1 calc R . .
C67 C 0.4576(3) 0.2107(3) -0.2767(2) 0.0590(12) Uani 1 1 d . . .
C68 C 0.3933(5) 0.3032(5) -0.3019(5) 0.180(5) Uani 1 1 d . . .
H68A H 0.3823 0.3307 -0.2666 0.270 Uiso 1 1 calc R . .
H68B H 0.3412 0.3043 -0.3102 0.270 Uiso 1 1 calc R . .
H68C H 0.4131 0.3372 -0.3459 0.270 Uiso 1 1 calc R . .
C69 C 0.5387(5) 0.2095(6) -0.2641(4) 0.131(3) Uani 1 1 d . . .
H69A H 0.5283 0.2348 -0.2274 0.196 Uiso 1 1 calc R . .
H69B H 0.5571 0.2455 -0.3077 0.196 Uiso 1 1 calc R . .
H69C H 0.5829 0.1474 -0.2489 0.196 Uiso 1 1 calc R . .
C70 C 0.4807(7) 0.1682(7) -0.3309(4) 0.171(5) Uani 1 1 d . . .
H70A H 0.4302 0.1706 -0.3439 0.256 Uiso 1 1 calc R . .
H70B H 0.5224 0.1054 -0.3118 0.256 Uiso 1 1 calc R . .
H70C H 0.5048 0.2008 -0.3726 0.256 Uiso 1 1 calc R . .
C71 C 0.2799(3) -0.0782(3) -0.0428(2) 0.0499(11) Uani 1 1 d . . .
C72 C 0.3372(4) -0.1057(4) -0.0940(3) 0.0796(17) Uani 1 1 d . . .
H72A H 0.3853 -0.0939 -0.1048 0.096 Uiso 1 1 calc R . .
C73 C 0.3268(4) -0.1494(4) -0.1293(3) 0.0832(18) Uani 1 1 d . . .
H73A H 0.3680 -0.1671 -0.1639 0.100 Uiso 1 1 calc R . .
C74 C 0.2591(3) -0.1686(3) -0.1168(3) 0.0599(13) Uani 1 1 d . . .
C75 C 0.1980(3) -0.1365(4) -0.0693(3) 0.0796(17) Uani 1 1 d . . .
H75A H 0.1481 -0.1447 -0.0616 0.096 Uiso 1 1 calc R . .
C76 C 0.2086(3) -0.0927(4) -0.0329(3) 0.0733(15) Uani 1 1 d . . .
H76A H 0.1659 -0.0720 -0.0003 0.088 Uiso 1 1 calc R . .
C77 C 0.2481(3) -0.2186(4) -0.1574(3) 0.0667(14) Uani 1 1 d . . .
C78 C 0.2464(6) -0.1670(5) -0.2374(4) 0.125(3) Uani 1 1 d . . .
H78A H 0.1979 -0.1076 -0.2483 0.187 Uiso 1 1 calc R . .
H78B H 0.2415 -0.2007 -0.2621 0.187 Uiso 1 1 calc R . .
H78C H 0.2986 -0.1599 -0.2527 0.187 Uiso 1 1 calc R . .
C79 C 0.3258(4) -0.3085(4) -0.1463(4) 0.096(2) Uani 1 1 d . . .
H79A H 0.3310 -0.3450 -0.0961 0.144 Uiso 1 1 calc R . .
H79B H 0.3763 -0.2982 -0.1634 0.144 Uiso 1 1 calc R . .
H79C H 0.3202 -0.3403 -0.1724 0.144 Uiso 1 1 calc R . .
C80 C 0.1708(4) -0.2330(5) -0.1360(4) 0.115(3) Uani 1 1 d . . .
H80A H 0.1738 -0.2711 -0.0863 0.172 Uiso 1 1 calc R . .
H80B H 0.1662 -0.2625 -0.1647 0.172 Uiso 1 1 calc R . .
H80C H 0.1211 -0.1748 -0.1430 0.172 Uiso 1 1 calc R . .
C101 C 0.2001(3) -0.2771(3) 0.2035(3) 0.0593(12) Uani 1 1 d . . .
C102 C 0.1581(3) -0.2438(3) 0.1410(3) 0.0666(14) Uani 1 1 d . . .
H10A H 0.1351 -0.1809 0.1152 0.080 Uiso 1 1 calc R . .
C103 C 0.1491(3) -0.2981(3) 0.1157(3) 0.0813(17) Uani 1 1 d . . .
H10B H 0.1182 -0.2716 0.0740 0.098 Uiso 1 1 calc R . .
C104 C 0.1833(4) -0.3905(3) 0.1489(4) 0.0800(17) Uani 1 1 d . . .
C105 C 0.2248(3) -0.4249(3) 0.2135(3) 0.0764(16) Uani 1 1 d . . .
H10C H 0.2470 -0.4876 0.2395 0.092 Uiso 1 1 calc R . .
C106 C 0.2334(3) -0.3699(3) 0.2390(3) 0.0624(13) Uani 1 1 d . . .
H10D H 0.2625 -0.3955 0.2815 0.075 Uiso 1 1 calc R . .
C107 C 0.1802(4) -0.4514(4) 0.1145(4) 0.093(2) Uani 1 1 d . . .
C108 C 0.2474(6) -0.4573(6) 0.0512(5) 0.146(3) Uani 1 1 d . . .
H10E H 0.2450 -0.4944 0.0286 0.219 Uiso 1 1 calc R . .
H10F H 0.3041 -0.4844 0.0693 0.219 Uiso 1 1 calc R . .
H10G H 0.2344 -0.3967 0.0168 0.219 Uiso 1 1 calc R . .
C109 C 0.0951(4) -0.4101(4) 0.0835(4) 0.108(2) Uani 1 1 d . . .
H10H H 0.0518 -0.4071 0.1212 0.162 Uiso 1 1 calc R . .
H10I H 0.0952 -0.4470 0.0594 0.162 Uiso 1 1 calc R . .
H10J H 0.0827 -0.3493 0.0498 0.162 Uiso 1 1 calc R . .
C110 C 0.2090(5) -0.5447(4) 0.1616(4) 0.112(2) Uani 1 1 d . . .
H11A H 0.1712 -0.5484 0.2031 0.168 Uiso 1 1 calc R . .
H11B H 0.2665 -0.5677 0.1763 0.168 Uiso 1 1 calc R . .
H11C H 0.2086 -0.5809 0.1370 0.168 Uiso 1 1 calc R . .
C111 C 0.1994(3) -0.2891(3) 0.3594(3) 0.0581(12) Uani 1 1 d . . .
C112 C 0.1256(3) -0.2967(3) 0.3652(3) 0.0686(14) Uani 1 1 d . . .
H11D H 0.0805 -0.2503 0.3348 0.082 Uiso 1 1 calc R . .
C113 C 0.1158(4) -0.3707(4) 0.4148(3) 0.0728(15) Uani 1 1 d . . .
H11E H 0.0639 -0.3736 0.4178 0.087 Uiso 1 1 calc R . .
C114 C 0.1795(4) -0.4402(4) 0.4600(3) 0.0737(15) Uani 1 1 d . B .
C115 C 0.2503(4) -0.4277(3) 0.4569(3) 0.0699(14) Uani 1 1 d . . .
H11F H 0.2931 -0.4709 0.4904 0.084 Uiso 1 1 calc R . .
C116 C 0.2615(3) -0.3539(3) 0.4065(3) 0.0650(13) Uani 1 1 d . . .
H11G H 0.3120 -0.3488 0.4050 0.078 Uiso 1 1 calc R . .
C117 C 0.1679(5) -0.5243(4) 0.5086(3) 0.0869(18) Uani 1 1 d . . .
C118 C 0.0864(7) -0.4959(6) 0.5545(4) 0.156(4) Uani 1 1 d . B .
H11H H 0.0724 -0.5469 0.5789 0.234 Uiso 1 1 calc R . .
H11I H 0.0397 -0.4456 0.5244 0.234 Uiso 1 1 calc R . .
H11J H 0.0958 -0.4773 0.5892 0.234 Uiso 1 1 calc R . .
C119 C 0.1580(5) -0.5675(4) 0.4633(3) 0.099(2) Uani 1 1 d . B .
H11K H 0.1512 -0.6219 0.4936 0.149 Uiso 1 1 calc R . .
H11L H 0.2082 -0.5834 0.4328 0.149 Uiso 1 1 calc R . .
H11M H 0.1080 -0.5249 0.4342 0.149 Uiso 1 1 calc R . .
C120 C 0.2557(12) -0.5981(8) 0.5464(7) 0.094(7) Uani 0.50 1 d P B .
H12A H 0.2822 -0.6640 0.5641 0.141 Uiso 1 1 calc R A 1
H12B H 0.2984 -0.5769 0.5410 0.141 Uiso 1 1 calc R A 1
H12C H 0.2308 -0.5753 0.5006 0.141 Uiso 1 1 calc R A 1
C121 C 0.2296(18) -0.5851(18) 0.5660(14) 0.126(9) Uiso 0.50 1 d P B 1
C141 C 0.2407(3) -0.1828(3) 0.4669(2) 0.0514(11) Uani 1 1 d . . .
C142 C 0.1658(3) -0.1906(3) 0.4824(2) 0.0506(11) Uani 1 1 d . . .
H14A H 0.1214 -0.1534 0.4496 0.061 Uiso 1 1 calc R . .
C143 C 0.1548(3) -0.2523(3) 0.5456(2) 0.0528(11) Uani 1 1 d . . .
H14B H 0.1028 -0.2567 0.5547 0.063 Uiso 1 1 calc R . .
C144 C 0.2152(3) -0.3062(3) 0.5947(2) 0.0553(12) Uani 1 1 d . . .
C145 C 0.2904(3) -0.2994(3) 0.5784(3) 0.0724(15) Uani 1 1 d . . .
H14C H 0.3345 -0.3369 0.6114 0.087 Uiso 1 1 calc R . .
C146 C 0.3034(3) -0.2393(3) 0.5154(3) 0.0656(14) Uani 1 1 d . . .
H14D H 0.3564 -0.2373 0.5056 0.079 Uiso 1 1 calc R . .
C147 C 0.2039(4) -0.3730(3) 0.6668(2) 0.0673(14) Uani 1 1 d . . .
C148 C 0.2039(6) -0.3455(5) 0.7232(3) 0.126(3) Uani 1 1 d . . .
H14E H 0.2583 -0.3454 0.7231 0.188 Uiso 1 1 calc R . .
H14F H 0.1951 -0.3876 0.7683 0.188 Uiso 1 1 calc R . .
H14G H 0.1584 -0.2849 0.7164 0.188 Uiso 1 1 calc R . .
C149 C 0.1135(5) -0.3707(5) 0.6732(3) 0.111(2) Uani 1 1 d . . .
H14H H 0.1070 -0.4127 0.7193 0.167 Uiso 1 1 calc R . .
H14I H 0.1080 -0.3883 0.6361 0.167 Uiso 1 1 calc R . .
H14J H 0.0697 -0.3097 0.6681 0.167 Uiso 1 1 calc R . .
C150 C 0.2668(5) -0.4672(4) 0.6724(3) 0.120(3) Uani 1 1 d . . .
H15A H 0.3233 -0.4697 0.6598 0.181 Uiso 1 1 calc R . .
H15B H 0.2517 -0.4853 0.6403 0.181 Uiso 1 1 calc R . .
H15C H 0.2664 -0.5081 0.7208 0.181 Uiso 1 1 calc R . .
C151 C 0.2945(3) -0.0305(3) 0.4536(2) 0.0477(10) Uani 1 1 d . . .
C152 C 0.2523(3) -0.0418(3) 0.5187(2) 0.0569(12) Uani 1 1 d . . .
H15D H 0.2137 -0.0672 0.5289 0.068 Uiso 1 1 calc R . .
C153 C 0.2649(3) -0.0171(3) 0.5686(3) 0.0635(13) Uani 1 1 d . . .
H15E H 0.2357 -0.0269 0.6126 0.076 Uiso 1 1 calc R . .
C154 C 0.3196(3) 0.0218(3) 0.5560(3) 0.0623(13) Uani 1 1 d . . .
C155 C 0.3632(3) 0.0301(3) 0.4924(3) 0.0651(13) Uani 1 1 d . . .
H15F H 0.4032 0.0536 0.4832 0.078 Uiso 1 1 calc R . .
C156 C 0.3514(3) 0.0059(3) 0.4417(2) 0.0561(12) Uani 1 1 d . . .
H15G H 0.3823 0.0140 0.3984 0.067 Uiso 1 1 calc R . .
C157 C 0.3329(4) 0.0544(4) 0.6090(3) 0.0788(16) Uani 1 1 d . . .
C158 C 0.4289(5) 0.0178(5) 0.6184(4) 0.118(3) Uani 1 1 d . . .
H15H H 0.4555 0.0380 0.5727 0.176 Uiso 1 1 calc R . .
H15I H 0.4548 -0.0481 0.6376 0.176 Uiso 1 1 calc R . .
H15J H 0.4371 0.0403 0.6509 0.176 Uiso 1 1 calc R . .
C159 C 0.2927(5) 0.1560(4) 0.5812(4) 0.115(2) Uani 1 1 d . . .
H15K H 0.2321 0.1792 0.5753 0.173 Uiso 1 1 calc R . .
H15L H 0.3190 0.1775 0.5357 0.173 Uiso 1 1 calc R . .
H15M H 0.3008 0.1773 0.6146 0.173 Uiso 1 1 calc R . .
C160 C 0.2941(6) 0.0210(7) 0.6817(4) 0.149(4) Uani 1 1 d . . .
H16A H 0.2335 0.0423 0.6773 0.223 Uiso 1 1 calc R . .
H16B H 0.3024 0.0442 0.7135 0.223 Uiso 1 1 calc R . .
H16C H 0.3216 -0.0449 0.7006 0.223 Uiso 1 1 calc R . .
C161 C 0.0904(3) 0.2052(3) 0.1639(2) 0.0471(10) Uani 1 1 d . . .
C162 C 0.1233(3) 0.2266(3) 0.2046(3) 0.0550(12) Uani 1 1 d . . .
H16D H 0.1679 0.1807 0.2357 0.066 Uiso 1 1 calc R . .
C163 C 0.0912(3) 0.3152(3) 0.1999(3) 0.0670(14) Uani 1 1 d . . .
H16E H 0.1148 0.3298 0.2274 0.080 Uiso 1 1 calc R . .
C164 C 0.0264(4) 0.3815(3) 0.1567(3) 0.0754(16) Uani 1 1 d . . .
H16F H 0.0055 0.4419 0.1537 0.091 Uiso 1 1 calc R . .
C165 C -0.0091(3) 0.3617(3) 0.1172(3) 0.0736(15) Uani 1 1 d . . .
H16G H -0.0547 0.4079 0.0873 0.088 Uiso 1 1 calc R . .
C166 C 0.0226(3) 0.2735(3) 0.1216(3) 0.0627(13) Uani 1 1 d . . .
H16H H -0.0026 0.2592 0.0951 0.075 Uiso 1 1 calc R . .
C171 C 0.0131(3) 0.1075(3) 0.2918(3) 0.0578(12) Uani 1 1 d . . .
H17A H 0.0170 0.1621 0.2804 0.069 Uiso 1 1 calc R . .
C172 C -0.0345(3) 0.0817(3) 0.3495(3) 0.0650(13) Uani 1 1 d . . .
H17B H -0.0616 0.1173 0.3784 0.078 Uiso 1 1 calc R . .
C173 C -0.0433(3) 0.0044(3) 0.3655(3) 0.0686(14) Uani 1 1 d . . .
H17C H -0.0771 -0.0127 0.4049 0.082 Uiso 1 1 calc R . .
C174 C -0.0031(3) -0.0471(3) 0.3245(3) 0.0667(14) Uani 1 1 d . . .
H17D H -0.0091 -0.1004 0.3354 0.080 Uiso 1 1 calc R . .
C175 C 0.0463(3) -0.0227(3) 0.2672(3) 0.0592(13) Uani 1 1 d . . .
H17E H 0.0743 -0.0597 0.2394 0.071 Uiso 1 1 calc R . .
C176 C 0.0556(3) 0.0550(3) 0.2499(2) 0.0476(10) Uani 1 1 d . . .
C181 C 0.0885(3) 0.0969(3) 0.0967(3) 0.0551(12) Uani 1 1 d . . .
C182 C 0.1173(3) 0.1428(3) 0.0341(3) 0.0678(14) Uani 1 1 d . . .
H18A H 0.1527 0.1681 0.0347 0.081 Uiso 1 1 calc R . .
C183 C 0.0947(4) 0.1523(4) -0.0297(3) 0.0903(19) Uani 1 1 d . . .
H18B H 0.1155 0.1831 -0.0726 0.108 Uiso 1 1 calc R . .
C184 C 0.0426(5) 0.1173(5) -0.0309(5) 0.102(2) Uani 1 1 d . . .
H18C H 0.0269 0.1240 -0.0746 0.122 Uiso 1 1 calc R . .
C185 C 0.0132(4) 0.0731(6) 0.0304(5) 0.107(3) Uani 1 1 d . . .
H18D H -0.0229 0.0489 0.0291 0.128 Uiso 1 1 calc R . .
C186 C 0.0344(3) 0.0626(4) 0.0944(3) 0.0731(15) Uani 1 1 d . . .
H18E H 0.0125 0.0322 0.1367 0.088 Uiso 1 1 calc R . .

loop_
_atom_site_aniso_label
_atom_site_aniso_U_11
_atom_site_aniso_U_22
_atom_site_aniso_U_33
_atom_site_aniso_U_23
_atom_site_aniso_U_13
_atom_site_aniso_U_12
Co1 0.0364(3) 0.0423(3) 0.0504(3) -0.0215(3) 0.0048(2) -0.0201(2)
P1 0.0379(6) 0.0429(6) 0.0569(7) -0.0239(5) 0.0032(5) -0.0183(5)
N1 0.0382(18) 0.0396(19) 0.0444(19) -0.0190(16) 0.0009(15) -0.0183(15)
N2 0.0353(18) 0.0396(19) 0.054(2) -0.0228(17) 0.0015(15) -0.0174(15)
N3 0.0399(19) 0.0424(19) 0.0421(19) -0.0196(16) 0.0024(15) -0.0197(16)
N4 0.0382(19) 0.043(2) 0.052(2) -0.0192(17) 0.0046(15) -0.0235(16)
N5 0.0422(19) 0.0416(19) 0.044(2) -0.0137(16) 0.0010(15) -0.0227(16)
N6 0.044(2) 0.051(2) 0.066(3) -0.028(2) -0.0016(18) -0.0199(18)
N7 0.043(2) 0.045(2) 0.051(2) -0.0249(17) 0.0043(16) -0.0232(16)
C1 0.037(2) 0.047(2) 0.044(2) -0.021(2) 0.0042(18) -0.0186(19)
C2 0.038(2) 0.044(2) 0.053(3) -0.020(2) 0.0012(19) -0.0213(19)
C3 0.041(2) 0.041(2) 0.055(3) -0.024(2) -0.0011(19) -0.0168(19)
C4 0.038(2) 0.041(2) 0.049(2) -0.020(2) -0.0030(18) -0.0167(18)
C5 0.039(2) 0.042(2) 0.050(2) -0.015(2) -0.0036(18) -0.0211(19)
C6 0.041(2) 0.046(2) 0.056(3) -0.027(2) -0.0040(19) -0.017(2)
C7 0.035(2) 0.044(2) 0.061(3) -0.029(2) 0.0031(19) -0.0138(19)
C8 0.032(2) 0.036(2) 0.065(3) -0.023(2) 0.0026(19) -0.0158(18)
C9 0.039(2) 0.041(2) 0.053(3) -0.018(2) -0.0014(19) -0.0117(19)
C10 0.040(2) 0.035(2) 0.083(4) -0.021(2) 0.002(2) -0.0169(19)
C11 0.040(3) 0.053(3) 0.062(3) -0.014(2) 0.003(2) -0.018(2)
C12 0.037(2) 0.049(3) 0.063(3) -0.014(2) 0.002(2) -0.019(2)
C13 0.034(2) 0.039(2) 0.066(3) -0.018(2) 0.002(2) -0.0169(19)
C14 0.032(2) 0.043(2) 0.061(3) -0.009(2) 0.0052(19) -0.0186(19)
C15 0.032(2) 0.045(2) 0.054(3) -0.021(2) 0.0052(18) -0.0152(19)
C16 0.035(2) 0.036(2) 0.055(3) -0.021(2) 0.0061(18) -0.0180(18)
C21 0.046(2) 0.047(2) 0.048(2) -0.023(2) 0.0025(19) -0.022(2)
C22 0.046(3) 0.053(3) 0.064(3) -0.030(2) 0.011(2) -0.025(2)
C23 0.062(3) 0.061(3) 0.060(3) -0.034(2) 0.014(2) -0.038(2)
C24 0.068(3) 0.055(3) 0.050(3) -0.022(2) 0.004(2) -0.034(2)
C25 0.049(3) 0.085(4) 0.073(3) -0.048(3) 0.009(2) -0.035(3)
C26 0.051(3) 0.082(3) 0.066(3) -0.043(3) 0.012(2) -0.038(3)
C27 0.070(3) 0.075(3) 0.057(3) -0.036(3) 0.006(2) -0.043(3)
C28 0.44(2) 0.126(7) 0.199(11) -0.008(7) -0.219(13) -0.122(10)
C29 0.172(9) 0.172(9) 0.432(19) -0.236(12) -0.166(11) 0.040(7)
C30 0.312(15) 0.56(3) 0.286(14) -0.342(17) 0.190(13) -0.372(19)
C31 0.045(2) 0.044(2) 0.051(2) -0.016(2) -0.0035(19) -0.025(2)
C32 0.074(3) 0.057(3) 0.067(3) -0.034(3) 0.015(3) -0.038(3)
C33 0.106(4) 0.054(3) 0.084(4) -0.031(3) 0.028(3) -0.055(3)
C34 0.079(4) 0.051(3) 0.077(4) -0.021(3) 0.017(3) -0.039(3)
C35 0.090(4) 0.062(3) 0.070(3) -0.031(3) 0.025(3) -0.046(3)
C36 0.062(3) 0.050(3) 0.069(3) -0.031(2) 0.007(2) -0.030(2)
C37 0.103(5) 0.077(4) 0.114(5) -0.037(4) 0.043(4) -0.062(4)
C38 0.170(9) 0.240(12) 0.130(7) -0.010(7) -0.019(6) -0.161(9)
C39 0.255(13) 0.063(5) 0.268(13) -0.013(6) 0.179(11) -0.060(7)
C40 0.203(9) 0.164(7) 0.069(4) -0.029(5) 0.033(5) -0.143(7)
C61 0.044(2) 0.055(3) 0.046(2) -0.022(2) -0.0048(19) -0.021(2)
C62 0.073(4) 0.076(4) 0.065(3) -0.024(3) -0.008(3) -0.034(3)
C63 0.064(3) 0.095(4) 0.073(4) -0.033(3) 0.009(3) -0.044(3)
C64 0.050(3) 0.057(3) 0.051(3) -0.023(2) -0.009(2) -0.018(2)
C65 0.090(4) 0.103(5) 0.057(3) -0.023(3) -0.004(3) -0.047(4)
C66 0.083(4) 0.101(4) 0.071(4) -0.030(3) 0.001(3) -0.055(4)
C67 0.060(3) 0.060(3) 0.052(3) -0.021(2) 0.003(2) -0.023(2)
C68 0.095(6) 0.092(6) 0.198(10) 0.056(6) 0.017(6) -0.018(5)
C69 0.110(6) 0.160(8) 0.124(6) -0.004(5) -0.021(5) -0.089(6)
C70 0.283(13) 0.215(10) 0.120(6) -0.113(7) 0.124(8) -0.196(10)
C71 0.039(2) 0.052(3) 0.073(3) -0.039(2) 0.010(2) -0.021(2)
C72 0.078(4) 0.110(5) 0.090(4) -0.054(4) 0.011(3) -0.060(4)
C73 0.068(4) 0.119(5) 0.098(4) -0.076(4) 0.021(3) -0.046(4)
C74 0.043(3) 0.070(3) 0.087(4) -0.053(3) 0.008(2) -0.023(2)
C75 0.059(3) 0.091(4) 0.118(5) -0.064(4) 0.000(3) -0.033(3)
C76 0.064(3) 0.081(4) 0.090(4) -0.052(3) 0.006(3) -0.030(3)
C77 0.063(3) 0.073(3) 0.088(4) -0.050(3) -0.003(3) -0.030(3)
C78 0.197(9) 0.097(5) 0.109(6) -0.036(5) -0.056(5) -0.065(6)
C79 0.078(4) 0.094(5) 0.143(6) -0.082(5) -0.001(4) -0.025(4)
C80 0.078(4) 0.167(7) 0.180(7) -0.138(6) 0.038(5) -0.069(5)
C101 0.045(3) 0.041(3) 0.085(4) -0.015(2) -0.011(2) -0.016(2)
C102 0.071(3) 0.033(2) 0.097(4) -0.014(3) -0.024(3) -0.021(2)
C103 0.074(4) 0.052(3) 0.117(5) -0.012(3) -0.040(3) -0.026(3)
C104 0.080(4) 0.048(3) 0.129(5) -0.027(3) -0.036(4) -0.030(3)
C105 0.071(4) 0.045(3) 0.106(5) -0.010(3) -0.020(3) -0.025(3)
C106 0.057(3) 0.045(3) 0.083(4) -0.014(3) -0.006(3) -0.025(2)
C107 0.109(5) 0.065(4) 0.128(6) -0.027(4) -0.027(4) -0.051(4)
C108 0.157(8) 0.135(7) 0.170(9) -0.087(7) 0.041(7) -0.072(7)
C109 0.118(6) 0.078(4) 0.155(7) -0.043(4) -0.048(5) -0.043(4)
C110 0.143(7) 0.078(5) 0.137(6) -0.041(4) -0.029(5) -0.051(5)
C111 0.055(3) 0.048(3) 0.068(3) -0.016(2) 0.004(2) -0.027(2)
C112 0.049(3) 0.056(3) 0.090(4) -0.019(3) 0.005(3) -0.022(2)
C113 0.073(4) 0.070(4) 0.085(4) -0.027(3) 0.020(3) -0.047(3)
C114 0.095(4) 0.049(3) 0.073(4) -0.017(3) 0.007(3) -0.035(3)
C115 0.096(4) 0.049(3) 0.064(3) -0.011(3) -0.013(3) -0.034(3)
C116 0.069(3) 0.049(3) 0.072(3) -0.018(3) -0.004(3) -0.024(3)
C117 0.131(6) 0.057(3) 0.089(4) -0.020(3) 0.000(4) -0.058(4)
C118 0.270(12) 0.132(7) 0.115(6) -0.053(6) 0.080(7) -0.151(8)
C119 0.141(6) 0.083(4) 0.096(5) -0.025(4) -0.011(4) -0.068(4)
C120 0.21(2) 0.036(6) 0.063(9) 0.025(7) -0.071(12) -0.081(10)
C141 0.045(3) 0.048(3) 0.055(3) -0.010(2) 0.001(2) -0.024(2)
C142 0.045(2) 0.048(3) 0.054(3) -0.012(2) 0.005(2) -0.023(2)
C143 0.053(3) 0.046(3) 0.057(3) -0.015(2) 0.009(2) -0.026(2)
C144 0.075(3) 0.044(3) 0.053(3) -0.019(2) 0.008(2) -0.033(3)
C145 0.076(4) 0.050(3) 0.075(4) 0.011(3) -0.036(3) -0.028(3)
C146 0.048(3) 0.055(3) 0.084(4) -0.002(3) -0.016(3) -0.027(2)
C147 0.101(4) 0.054(3) 0.046(3) -0.019(2) 0.008(3) -0.035(3)
C148 0.237(10) 0.089(5) 0.053(4) -0.017(4) -0.003(5) -0.080(6)
C149 0.123(6) 0.119(6) 0.083(5) -0.001(4) 0.017(4) -0.082(5)
C150 0.196(8) 0.052(4) 0.078(4) -0.013(3) 0.042(5) -0.053(5)
C151 0.039(2) 0.043(2) 0.054(3) -0.013(2) -0.003(2) -0.0149(19)
C152 0.053(3) 0.062(3) 0.061(3) -0.024(2) 0.008(2) -0.030(2)
C153 0.066(3) 0.067(3) 0.051(3) -0.016(3) 0.000(2) -0.029(3)
C154 0.079(4) 0.058(3) 0.050(3) -0.016(2) -0.005(3) -0.031(3)
C155 0.079(4) 0.063(3) 0.060(3) -0.007(3) -0.010(3) -0.045(3)
C156 0.060(3) 0.062(3) 0.045(3) -0.013(2) -0.001(2) -0.031(2)
C157 0.093(4) 0.076(4) 0.076(4) -0.028(3) -0.007(3) -0.041(3)
C158 0.124(6) 0.120(6) 0.124(6) -0.056(5) -0.057(5) -0.032(5)
C159 0.149(7) 0.079(5) 0.120(6) -0.046(4) -0.034(5) -0.030(4)
C160 0.239(11) 0.220(10) 0.074(5) -0.073(6) 0.020(6) -0.159(9)
C161 0.037(2) 0.040(2) 0.059(3) -0.019(2) 0.007(2) -0.0155(19)
C162 0.046(3) 0.045(3) 0.077(3) -0.025(2) -0.001(2) -0.019(2)
C163 0.067(3) 0.057(3) 0.094(4) -0.038(3) 0.009(3) -0.035(3)
C164 0.073(4) 0.046(3) 0.104(5) -0.030(3) 0.017(3) -0.028(3)
C165 0.067(3) 0.048(3) 0.092(4) -0.030(3) -0.004(3) -0.009(3)
C166 0.056(3) 0.057(3) 0.069(3) -0.026(3) -0.004(2) -0.015(2)
C171 0.049(3) 0.056(3) 0.072(3) -0.030(3) 0.012(2) -0.025(2)
C172 0.055(3) 0.070(3) 0.077(3) -0.041(3) 0.020(3) -0.029(3)
C173 0.052(3) 0.061(3) 0.082(4) -0.022(3) 0.020(3) -0.028(3)
C174 0.046(3) 0.059(3) 0.102(4) -0.035(3) 0.012(3) -0.029(2)
C175 0.041(3) 0.054(3) 0.088(4) -0.034(3) 0.014(2) -0.023(2)
C176 0.036(2) 0.046(2) 0.063(3) -0.021(2) 0.004(2) -0.021(2)
C181 0.043(3) 0.056(3) 0.067(3) -0.036(3) -0.005(2) -0.010(2)
C182 0.055(3) 0.064(3) 0.071(4) -0.034(3) -0.016(3) -0.003(2)
C183 0.073(4) 0.083(4) 0.083(4) -0.043(4) -0.017(3) 0.007(3)
C184 0.081(5) 0.107(6) 0.110(6) -0.061(5) -0.037(4) -0.003(4)
C185 0.068(4) 0.137(7) 0.154(7) -0.110(6) -0.017(5) -0.021(4)
C186 0.058(3) 0.078(4) 0.107(4) -0.060(3) 0.003(3) -0.027(3)

loop_
_atom_type_symbol
_atom_type_description
_atom_type_scat_dispersion_real
_atom_type_scat_dispersion_imag
_atom_type_scat_source
C C 0.0033 0.0016 'International Tables Vol C Tables 4.2.6.8 and 6.1.1.4'
H H 0.0000 0.0000 'International Tables Vol C Tables 4.2.6.8 and 6.1.1.4'
N N 0.0061 0.0033 'International Tables Vol C Tables 4.2.6.8 and 6.1.1.4'
P P 0.1023 0.0942 'International Tables Vol C Tables 4.2.6.8 and 6.1.1.4'
Co Co 0.3494 0.9721 'International Tables Vol C Tables 4.2.6.8 and 6.1.1.4'
Cl Cl 0.1484 0.1585 'International Tables Vol C Tables 4.2.6.8 and 6.1.1.4'

loop_
_geom_angle_atom_site_label_1
_geom_angle_atom_site_label_2
_geom_angle_atom_site_label_3
_geom_angle
_geom_angle_site_symmetry_1
_geom_angle_site_symmetry_3
_geom_angle_publ_flag
N3 Co1 N4 82.10(14) . . ?
N3 Co1 N1 160.98(14) . . ?
N4 Co1 N1 90.53(14) . . ?
N3 Co1 N2 89.44(14) . . ?
N4 Co1 N2 161.48(14) . . ?
N1 Co1 N2 92.29(13) . . ?
N3 Co1 P1 92.89(10) . . ?
N4 Co1 P1 97.56(11) . . ?
N1 Co1 P1 105.49(10) . . ?
N2 Co1 P1 99.31(10) . . ?
C181 P1 C161 102.7(2) . . ?
C181 P1 C176 108.6(2) . . ?
C161 P1 C176 103.35(19) . . ?
C181 P1 Co1 110.03(14) . . ?
C161 P1 Co1 117.63(14) . . ?
C176 P1 Co1 113.67(15) . . ?
C4 N1 C1 106.7(3) . . ?
C4 N1 Co1 126.8(3) . . ?
C1 N1 Co1 126.4(3) . . ?
C5 N2 C8 108.0(3) . . ?
C5 N2 Co1 126.0(3) . . ?
C8 N2 Co1 125.7(3) . . ?
C9 N3 C12 111.1(3) . . ?
C9 N3 Co1 129.4(3) . . ?
C12 N3 Co1 119.6(3) . . ?
C16 N4 C13 110.1(3) . . ?
C16 N4 Co1 129.9(3) . . ?
C13 N4 Co1 119.7(3) . . ?
C4 N5 C5 123.4(3) . . ?
C8 N6 C9 120.6(4) . . ?
C16 N7 C1 122.2(3) . . ?
N7 C1 N1 126.2(4) . . ?
N7 C1 C2 124.0(4) . . ?
N1 C1 C2 109.7(3) . . ?
C3 C2 C1 107.4(3) . . ?
C3 C2 C21 130.3(4) . . ?
C1 C2 C21 122.1(4) . . ?
C2 C3 C4 106.1(3) . . ?
C2 C3 C31 129.1(3) . . ?
C4 C3 C31 124.8(4) . . ?
N5 C4 N1 124.6(3) . . ?
N5 C4 C3 125.3(4) . . ?
N1 C4 C3 110.1(3) . . ?
N5 C5 N2 125.6(4) . . ?
N5 C5 C6 125.5(4) . . ?
N2 C5 C6 108.9(3) . . ?
C7 C6 C5 107.3(4) . . ?
C7 C6 C61 130.2(4) . . ?
C5 C6 C61 122.5(3) . . ?
C6 C7 C8 106.1(3) . . ?
C6 C7 C71 130.4(4) . . ?
C8 C7 C71 123.5(4) . . ?
N6 C8 N2 127.3(4) . . ?
N6 C8 C7 122.9(4) . . ?
N2 C8 C7 109.7(3) . . ?
N6 C9 N3 125.2(4) . . ?
N6 C9 C10 128.7(4) . . ?
N3 C9 C10 106.0(4) . . ?
C11 C10 C9 107.3(4) . . ?
C11 C10 C101 131.6(4) . . ?
C9 C10 C101 121.1(4) . . ?
C10 C11 C12 109.1(4) . . ?
C10 C11 C111 122.0(4) . . ?
C12 C11 C111 128.9(5) . . ?
N3 C12 C11 106.5(4) . . ?
N3 C12 C13 109.2(4) . . ?
C11 C12 C13 144.3(4) . . ?
N4 C13 C14 106.8(3) . . ?
N4 C13 C12 109.3(4) . . ?
C14 C13 C12 143.1(4) . . ?
C15 C14 C13 108.5(4) . . ?
C15 C14 C141 126.5(4) . . ?
C13 C14 C141 125.0(4) . . ?
C14 C15 C16 106.0(4) . . ?
C14 C15 C151 129.8(4) . . ?
C16 C15 C151 124.2(4) . . ?
N7 C16 N4 123.9(4) . . ?
N7 C16 C15 127.3(4) . . ?
N4 C16 C15 108.6(3) . . ?
C22 C21 C26 116.7(4) . . ?
C22 C21 C2 121.3(4) . . ?
C26 C21 C2 122.0(4) . . ?
C23 C22 C21 121.9(4) . . ?
C22 C23 C24 121.1(4) . . ?
C25 C24 C23 117.3(4) . . ?
C25 C24 C27 121.8(4) . . ?
C23 C24 C27 120.9(4) . . ?
C26 C25 C24 121.3(4) . . ?
C25 C26 C21 121.7(4) . . ?
C29 C27 C28 106.4(8) . . ?
C29 C27 C30 113.5(8) . . ?
C28 C27 C30 101.5(9) . . ?
C29 C27 C24 111.7(5) . . ?
C28 C27 C24 110.6(5) . . ?
C30 C27 C24 112.5(5) . . ?
C36 C31 C32 116.9(4) . . ?
C36 C31 C3 121.6(4) . . ?
C32 C31 C3 121.5(4) . . ?
C33 C32 C31 120.6(4) . . ?
C32 C33 C34 123.7(4) . . ?
C35 C34 C33 115.2(4) . . ?
C35 C34 C37 122.6(5) . . ?
C33 C34 C37 122.2(4) . . ?
C34 C35 C36 121.9(5) . . ?
C31 C36 C35 121.5(4) . . ?
C39 C37 C34 112.8(5) . . ?
C39 C37 C40 118.4(8) . . ?
C34 C37 C40 111.7(5) . . ?
C39 C37 C38 102.9(8) . . ?
C34 C37 C38 106.1(6) . . ?
C40 C37 C38 103.3(6) . . ?
C66 C61 C62 115.5(4) . . ?
C66 C61 C6 123.7(4) . . ?
C62 C61 C6 120.8(4) . . ?
C63 C62 C61 122.3(5) . . ?
C62 C63 C64 120.3(5) . . ?
C65 C64 C63 118.7(5) . . ?
C65 C64 C67 121.3(4) . . ?
C63 C64 C67 120.0(4) . . ?
C64 C65 C66 121.0(5) . . ?
C61 C66 C65 121.9(5) . . ?
C68 C67 C70 111.3(7) . . ?
C68 C67 C69 109.3(6) . . ?
C70 C67 C69 105.3(6) . . ?
C68 C67 C64 109.5(5) . . ?
C70 C67 C64 109.4(4) . . ?
C69 C67 C64 112.0(5) . . ?
C76 C71 C72 115.8(4) . . ?
C76 C71 C7 119.4(4) . . ?
C72 C71 C7 124.7(4) . . ?
C73 C72 C71 122.0(5) . . ?
C72 C73 C74 122.4(5) . . ?
C73 C74 C75 116.8(4) . . ?
C73 C74 C77 121.8(4) . . ?
C75 C74 C77 121.3(4) . . ?
C74 C75 C76 120.9(5) . . ?
C71 C76 C75 121.9(5) . . ?
C80 C77 C79 110.0(5) . . ?
C80 C77 C78 108.6(6) . . ?
C79 C77 C78 105.1(5) . . ?
C80 C77 C74 113.3(4) . . ?
C79 C77 C74 108.6(4) . . ?
C78 C77 C74 110.8(4) . . ?
C106 C101 C102 116.5(4) . . ?
C106 C101 C10 121.7(5) . . ?
C102 C101 C10 121.7(4) . . ?
C103 C102 C101 122.6(5) . . ?
C102 C103 C104 122.1(5) . . ?
C103 C104 C105 115.6(5) . . ?
C103 C104 C107 120.8(5) . . ?
C105 C104 C107 123.5(5) . . ?
C106 C105 C104 122.1(5) . . ?
C105 C106 C101 121.0(5) . . ?
C110 C107 C109 114.8(5) . . ?
C110 C107 C104 112.3(6) . . ?
C109 C107 C104 110.3(5) . . ?
C110 C107 C108 103.1(6) . . ?
C109 C107 C108 106.8(7) . . ?
C104 C107 C108 108.9(5) . . ?
C116 C111 C112 118.4(4) . . ?
C116 C111 C11 122.2(4) . . ?
C112 C111 C11 118.5(5) . . ?
C111 C112 C113 121.1(5) . . ?
C112 C113 C114 121.8(5) . . ?
C115 C114 C113 115.8(5) . . ?
C115 C114 C117 125.1(6) . . ?
C113 C114 C117 119.1(6) . . ?
C114 C115 C116 122.7(5) . . ?
C111 C116 C115 119.7(5) . . ?
C121 C117 C119 116.4(11) . . ?
C121 C117 C114 114.8(11) . . ?
C119 C117 C114 108.4(5) . . ?
C121 C117 C118 98.5(11) . . ?
C119 C117 C118 109.0(6) . . ?
C114 C117 C118 109.0(5) . . ?
C121 C117 C120 21.1(13) . . ?
C119 C117 C120 102.8(6) . . ?
C114 C117 C120 107.8(6) . . ?
C118 C117 C120 119.2(8) . . ?
C121 C120 C117 68(4) . . ?
C120 C121 C117 91(4) . . ?
C146 C141 C142 117.4(4) . . ?
C146 C141 C14 121.5(4) . . ?
C142 C141 C14 121.1(4) . . ?
C141 C142 C143 120.5(4) . . ?
C144 C143 C142 122.5(4) . . ?
C143 C144 C145 116.8(4) . . ?
C143 C144 C147 123.9(5) . . ?
C145 C144 C147 119.3(5) . . ?
C144 C145 C146 121.8(4) . . ?
C141 C146 C145 120.9(4) . . ?
C148 C147 C150 115.7(6) . . ?
C148 C147 C144 110.7(4) . . ?
C150 C147 C144 109.7(4) . . ?
C148 C147 C149 104.2(6) . . ?
C150 C147 C149 106.0(5) . . ?
C144 C147 C149 110.4(4) . . ?
C152 C151 C156 116.8(4) . . ?
C152 C151 C15 123.0(4) . . ?
C156 C151 C15 120.1(4) . . ?
C153 C152 C151 121.8(4) . . ?
C152 C153 C154 121.5(4) . . ?
C155 C154 C153 116.5(5) . . ?
C155 C154 C157 120.1(5) . . ?
C153 C154 C157 123.4(5) . . ?
C156 C155 C154 122.9(5) . . ?
C155 C156 C151 120.5(4) . . ?
C159 C157 C160 109.3(6) . . ?
C159 C157 C154 108.9(5) . . ?
C160 C157 C154 111.7(5) . . ?
C159 C157 C158 109.5(5) . . ?
C160 C157 C158 107.6(6) . . ?
C154 C157 C158 109.8(5) . . ?
C162 C161 C166 118.4(4) . . ?
C162 C161 P1 120.5(3) . . ?
C166 C161 P1 120.3(4) . . ?
C161 C162 C163 119.9(5) . . ?
C164 C163 C162 120.8(5) . . ?
C163 C164 C165 120.5(5) . . ?
C164 C165 C166 119.1(5) . . ?
C165 C166 C161 121.3(5) . . ?
C172 C171 C176 121.0(4) . . ?
C171 C172 C173 120.4(5) . . ?
C174 C173 C172 119.4(5) . . ?
C173 C174 C175 120.6(5) . . ?
C174 C175 C176 120.9(4) . . ?
C175 C176 C171 117.7(4) . . ?
C175 C176 P1 122.5(3) . . ?
C171 C176 P1 119.8(3) . . ?
C182 C181 C186 118.7(5) . . ?
C182 C181 P1 116.3(4) . . ?
C186 C181 P1 125.0(4) . . ?
C181 C182 C183 120.4(6) . . ?
C184 C183 C182 120.0(7) . . ?
C185 C184 C183 119.8(7) . . ?
C184 C185 C186 121.5(7) . . ?
C185 C186 C181 119.5(6) . . ?

loop_
_geom_bond_atom_site_label_1
_geom_bond_atom_site_label_2
_geom_bond_distance
_geom_bond_site_symmetry_2
_geom_bond_publ_flag
Co1 N3 1.826(3) . ?
Co1 N4 1.834(3) . ?
Co1 N1 1.838(3) . ?
Co1 N2 1.852(3) . ?
Co1 P1 2.1747(12) . ?
P1 C181 1.812(5) . ?
P1 C161 1.821(4) . ?
P1 C176 1.828(4) . ?
N1 C4 1.383(5) . ?
N1 C1 1.383(5) . ?
N2 C5 1.371(5) . ?
N2 C8 1.375(5) . ?
N3 C9 1.356(5) . ?
N3 C12 1.388(5) . ?
N4 C16 1.361(5) . ?
N4 C13 1.377(5) . ?
N5 C4 1.323(5) . ?
N5 C5 1.325(5) . ?
N6 C8 1.307(5) . ?
N6 C9 1.308(5) . ?
N7 C16 1.320(5) . ?
N7 C1 1.323(5) . ?
C1 C2 1.452(5) . ?
C2 C3 1.379(6) . ?
C2 C21 1.474(5) . ?
C3 C4 1.461(5) . ?
C3 C31 1.464(6) . ?
C5 C6 1.459(6) . ?
C6 C7 1.385(5) . ?
C6 C61 1.472(6) . ?
C7 C8 1.455(6) . ?
C7 C71 1.471(6) . ?
C9 C10 1.464(6) . ?
C10 C11 1.364(6) . ?
C10 C101 1.488(6) . ?
C11 C12 1.413(6) . ?
C11 C111 1.503(6) . ?
C12 C13 1.492(6) . ?
C13 C14 1.431(6) . ?
C14 C15 1.396(6) . ?
C14 C141 1.489(6) . ?
C15 C16 1.436(6) . ?
C15 C151 1.471(6) . ?
C21 C22 1.391(6) . ?
C21 C26 1.394(6) . ?
C22 C23 1.378(6) . ?
C23 C24 1.391(6) . ?
C24 C25 1.394(6) . ?
C24 C27 1.543(6) . ?
C25 C26 1.374(6) . ?
C27 C29 1.407(9) . ?
C27 C28 1.421(10) . ?
C27 C30 1.479(10) . ?
C31 C36 1.381(6) . ?
C31 C32 1.398(6) . ?
C32 C33 1.365(6) . ?
C33 C34 1.388(7) . ?
C34 C35 1.387(6) . ?
C34 C37 1.516(7) . ?
C35 C36 1.392(6) . ?
C37 C39 1.395(9) . ?
C37 C40 1.544(9) . ?
C37 C38 1.631(11) . ?
C61 C66 1.379(7) . ?
C61 C62 1.410(6) . ?
C62 C63 1.380(7) . ?
C63 C64 1.387(7) . ?
C64 C65 1.353(7) . ?
C64 C67 1.544(7) . ?
C65 C66 1.407(7) . ?
C67 C68 1.455(8) . ?
C67 C70 1.489(8) . ?
C67 C69 1.528(8) . ?
C71 C76 1.388(6) . ?
C71 C72 1.385(7) . ?
C72 C73 1.363(7) . ?
C73 C74 1.369(6) . ?
C74 C75 1.384(7) . ?
C74 C77 1.555(6) . ?
C75 C76 1.386(7) . ?
C77 C80 1.482(7) . ?
C77 C79 1.522(8) . ?
C77 C78 1.543(8) . ?
C101 C106 1.395(6) . ?
C101 C102 1.402(7) . ?
C102 C103 1.368(7) . ?
C103 C104 1.383(7) . ?
C104 C105 1.431(8) . ?
C104 C107 1.559(7) . ?
C105 C106 1.378(7) . ?
C107 C110 1.457(9) . ?
C107 C109 1.503(8) . ?
C107 C108 1.588(10) . ?
C111 C116 1.367(7) . ?
C111 C112 1.375(6) . ?
C112 C113 1.385(7) . ?
C113 C114 1.380(8) . ?
C114 C115 1.381(7) . ?
C114 C117 1.534(7) . ?
C115 C116 1.400(7) . ?
C117 C121 1.48(3) . ?
C117 C119 1.523(8) . ?
C117 C118 1.553(10) . ?
C117 C120 1.602(17) . ?
C120 C121 0.58(4) . ?
C141 C146 1.372(6) . ?
C141 C142 1.380(6) . ?
C142 C143 1.390(6) . ?
C143 C144 1.351(6) . ?
C144 C145 1.378(7) . ?
C144 C147 1.547(6) . ?
C145 C146 1.384(7) . ?
C147 C148 1.445(8) . ?
C147 C150 1.500(8) . ?
C147 C149 1.588(8) . ?
C151 C152 1.395(6) . ?
C151 C156 1.396(6) . ?
C152 C153 1.373(6) . ?
C153 C154 1.392(7) . ?
C154 C155 1.379(7) . ?
C154 C157 1.543(7) . ?
C155 C156 1.378(6) . ?
C157 C159 1.510(8) . ?
C157 C160 1.536(9) . ?
C157 C158 1.554(9) . ?
C161 C162 1.380(6) . ?
C161 C166 1.389(6) . ?
C162 C163 1.387(6) . ?
C163 C164 1.359(7) . ?
C164 C165 1.370(8) . ?
C165 C166 1.383(7) . ?
C171 C172 1.375(6) . ?
C171 C176 1.390(6) . ?
C172 C173 1.377(7) . ?
C173 C174 1.360(7) . ?
C174 C175 1.383(6) . ?
C175 C176 1.386(6) . ?
C181 C182 1.381(7) . ?
C181 C186 1.398(6) . ?
C182 C183 1.389(7) . ?
C183 C184 1.366(9) . ?
C184 C185 1.358(10) . ?
C185 C186 1.373(9) . ?
